data_4070136
loop_
_publ_author_name
'Kong, Yong'
'Ren, Hongping'
'Xu, Shansheng'
'Song, Haibin'
'Liu, Binyuan'
'Wang, Baiquan'

_publ_section_title
;
 Synthesis, Structures, and Norbornene Polymerization Behavior of
 Bis(aryloxide-N-heterocyclic carbene) Palladium Complexes
;
_journal_issue 20
_journal_name_full Organometallics
_journal_page_first 5934
_journal_paper_doi 10.1021/om900625r
_journal_volume 28
_journal_year 2009
_chemical_formula_sum 'C46 H54 N4 O2 Pd'
_chemical_formula_weight 801.33
_chemical_name_systematic
; 
 ? 
;
_space_group_IT_number 15
_symmetry_cell_setting monoclinic
_symmetry_space_group_name_Hall '-C 2yc'
_symmetry_space_group_name_H-M 'C 1 2/c 1'
_atom_sites_solution_hydrogens geom
_atom_sites_solution_primary direct
_atom_sites_solution_secondary difmap
_audit_creation_method SHELXL-97
_cell_angle_alpha 90.00
_cell_angle_beta 109.78(3)
_cell_angle_gamma 90.00
_cell_formula_units_Z 4
_cell_length_a 19.120(4)
_cell_length_b 17.663(4)
_cell_length_c 12.449(3)
_cell_measurement_reflns_used 6643
_cell_measurement_temperature 113(2)
_cell_measurement_theta_max 27.495
_cell_measurement_theta_min 1.738
_cell_volume 3956.2(17)
_computing_cell_refinement crystalclear
_computing_data_collection crystalclear
_computing_data_reduction crystalclear
_computing_molecular_graphics 'Bruker SHELXTL'
_computing_publication_material 'Bruker SHELXTL'
_computing_structure_refinement 'SHELXL-97 (Sheldrick, 1997)'
_computing_structure_solution 'SHELXS-97 (Sheldrick, 1990)'
_diffrn_ambient_temperature 113(2)
_diffrn_measured_fraction_theta_full 0.997
_diffrn_measured_fraction_theta_max 0.997
_diffrn_measurement_device_type 'rigaku saturn'
_diffrn_measurement_method '\w scans'
_diffrn_radiation_monochromator confocal
_diffrn_radiation_source 'rotating anode'
_diffrn_radiation_type MoK\a
_diffrn_radiation_wavelength 0.71073
_diffrn_reflns_av_R_equivalents 0.0334
_diffrn_reflns_av_sigmaI/netI 0.0312
_diffrn_reflns_limit_h_max 22
_diffrn_reflns_limit_h_min -21
_diffrn_reflns_limit_k_max 16
_diffrn_reflns_limit_k_min -20
_diffrn_reflns_limit_l_max 14
_diffrn_reflns_limit_l_min -14
_diffrn_reflns_number 13218
_diffrn_reflns_theta_full 25.02
_diffrn_reflns_theta_max 25.02
_diffrn_reflns_theta_min 2.07
_diffrn_standards_decay_% 0
_diffrn_standards_interval_count 0
_diffrn_standards_interval_time 0
_diffrn_standards_number 0
_exptl_absorpt_coefficient_mu 0.512
_exptl_absorpt_correction_T_max 0.9225
_exptl_absorpt_correction_T_min 0.9045
_exptl_absorpt_correction_type multi-scan
_exptl_absorpt_process_details crystalclear
_exptl_crystal_density_diffrn 1.345
_exptl_crystal_density_method 'not measured'
_exptl_crystal_F_000 1680
_exptl_crystal_size_max 0.20
_exptl_crystal_size_mid 0.18
_exptl_crystal_size_min 0.16
_refine_diff_density_max 0.351
_refine_diff_density_min -0.466
_refine_diff_density_rms 0.054
_refine_ls_extinction_method none
_refine_ls_goodness_of_fit_ref 1.079
_refine_ls_hydrogen_treatment constr
_refine_ls_matrix_type full
_refine_ls_number_parameters 246
_refine_ls_number_reflns 3492
_refine_ls_number_restraints 0
_refine_ls_restrained_S_all 1.079
_refine_ls_R_factor_all 0.0259
_refine_ls_R_factor_gt 0.0236
_refine_ls_shift/su_max 0.002
_refine_ls_shift/su_mean 0.000
_refine_ls_structure_factor_coef Fsqd
_refine_ls_weighting_details 'calc w=1/[\s^2^(Fo^2^)+(0.0297P)^2^+3.4165P] where P=(Fo^2^+2Fc^2^)/3'
_refine_ls_weighting_scheme calc
_refine_ls_wR_factor_gt 0.0609
_refine_ls_wR_factor_ref 0.0617
_reflns_number_gt 3222
_reflns_number_total 3492
_reflns_threshold_expression >2sigma(I)
_cod_data_source_file om900625r_si_001.cif
_cod_data_source_block r80920d
_cod_depositor_comments
;
The following automatic conversions were performed:

'_symmetry_cell_setting' value 'Monoclinic' changed to 'monoclinic'
according to /home/saulius/struct/CIF-dictionaries/cif_core.dic
dictionary named 'cif_core.dic' version 2.4.2 from
2011-04-26.

'_exptl_absorpt_correction_type' value 'MULTI-SCAN'
changed to 'multi-scan' according to
/home/saulius/struct/CIF-dictionaries/cif_core.dic dictionary named
'cif_core.dic' version 2.4.2 from
2011-04-26.

'_refine_ls_hydrogen_treatment' value 'CONSTR' changed
to 'constr' according to
/home/saulius/struct/CIF-dictionaries/cif_core.dic dictionary named
'cif_core.dic' version 2.4.2 from 2011-04-26.

Automatic conversion script
Id: cif_fix_values 1715 2011-07-08 13:25:40Z adriana 
;
_cod_original_cell_volume 3956.1(14)
_cod_original_sg_symbol_H-M C2/c
_cod_database_code 4070136

loop_
_symmetry_equiv_pos_as_xyz
'x, y, z'
'-x, y, -z+1/2'
'x+1/2, y+1/2, z'
'-x+1/2, y+1/2, -z+1/2'
'-x, -y, -z'
'x, -y, z-1/2'
'-x+1/2, -y+1/2, -z'
'x+1/2, -y+1/2, z-1/2'

loop_
_atom_site_label
_atom_site_type_symbol
_atom_site_fract_x
_atom_site_fract_y
_atom_site_fract_z
_atom_site_U_iso_or_equiv
_atom_site_adp_type
_atom_site_occupancy
_atom_site_symmetry_multiplicity
_atom_site_calc_flag
_atom_site_refinement_flags
Pd1 Pd 0.5000 0.554515(10) 0.7500 0.01107(8) Uani 1 2 d S
O1 O 0.44685(6) 0.63427(6) 0.81523(11) 0.0145(3) Uani 1 1 d .
N1 N 0.48898(8) 0.41650(8) 0.88868(13) 0.0135(3) Uani 1 1 d .
N2 N 0.39344(8) 0.48992(8) 0.84377(13) 0.0132(3) Uani 1 1 d .
C1 C 0.55921(10) 0.38313(10) 0.89769(15) 0.0149(4) Uani 1 1 d .
C2 C 0.56416(11) 0.30500(10) 0.89019(17) 0.0222(4) Uani 1 1 d .
H2 H 0.5226 0.2748 0.8800 0.027 Uiso 1 1 calc R
C3 C 0.63139(13) 0.27248(12) 0.89798(18) 0.0304(5) Uani 1 1 d .
H3 H 0.6352 0.2201 0.8943 0.036 Uiso 1 1 calc R
C4 C 0.69300(12) 0.31711(13) 0.91119(19) 0.0316(5) Uani 1 1 d .
H4 H 0.7378 0.2949 0.9146 0.038 Uiso 1 1 calc R
C5 C 0.68816(11) 0.39438(13) 0.91925(18) 0.0283(5) Uani 1 1 d .
H5 H 0.7298 0.4243 0.9288 0.034 Uiso 1 1 calc R
C6 C 0.62121(11) 0.42794(11) 0.91316(16) 0.0192(4) Uani 1 1 d .
H6 H 0.6181 0.4802 0.9195 0.023 Uiso 1 1 calc R
C7 C 0.45980(10) 0.48085(9) 0.82980(15) 0.0128(4) Uani 1 1 d .
C8 C 0.37980(10) 0.43043(10) 0.90758(16) 0.0159(4) Uani 1 1 d .
H8 H 0.3373 0.4235 0.9269 0.019 Uiso 1 1 calc R
C9 C 0.43955(10) 0.38526(10) 0.93573(16) 0.0160(4) Uani 1 1 d .
H9 H 0.4465 0.3411 0.9788 0.019 Uiso 1 1 calc R
C10 C 0.34349(10) 0.55149(9) 0.79566(16) 0.0136(4) Uani 1 1 d .
C11 C 0.26802(10) 0.53766(10) 0.76208(16) 0.0161(4) Uani 1 1 d .
H11 H 0.2511 0.4892 0.7694 0.019 Uiso 1 1 calc R
C12 C 0.21700(10) 0.59546(10) 0.71742(16) 0.0166(4) Uani 1 1 d .
C13 C 0.24597(10) 0.66674(10) 0.70813(16) 0.0168(4) Uani 1 1 d .
H13 H 0.2127 0.7062 0.6796 0.020 Uiso 1 1 calc R
C14 C 0.32186(10) 0.68251(10) 0.73909(16) 0.0146(4) Uani 1 1 d .
C15 C 0.37380(10) 0.62282(10) 0.78428(15) 0.0130(4) Uani 1 1 d .
C16 C 0.35016(10) 0.76144(10) 0.72197(16) 0.0159(4) Uani 1 1 d .
C17 C 0.39964(11) 0.79441(10) 0.83686(17) 0.0206(4) Uani 1 1 d .
H17A H 0.3706 0.8015 0.8857 0.031 Uiso 1 1 calc R
H17B H 0.4195 0.8422 0.8242 0.031 Uiso 1 1 calc R
H17C H 0.4397 0.7601 0.8724 0.031 Uiso 1 1 calc R
C18 C 0.39474(11) 0.75625(10) 0.64005(17) 0.0197(4) Uani 1 1 d .
H18A H 0.4352 0.7214 0.6702 0.030 Uiso 1 1 calc R
H18B H 0.4139 0.8053 0.6320 0.030 Uiso 1 1 calc R
H18C H 0.3629 0.7388 0.5668 0.030 Uiso 1 1 calc R
C19 C 0.28634(11) 0.81731(10) 0.66880(18) 0.0219(4) Uani 1 1 d .
H19A H 0.2555 0.7988 0.5956 0.033 Uiso 1 1 calc R
H19B H 0.3064 0.8658 0.6597 0.033 Uiso 1 1 calc R
H19C H 0.2572 0.8223 0.7178 0.033 Uiso 1 1 calc R
C20 C 0.13364(11) 0.57706(11) 0.6769(2) 0.0250(5) Uani 1 1 d .
C21 C 0.08475(11) 0.64674(11) 0.63293(19) 0.0268(5) Uani 1 1 d .
H21A H 0.0334 0.6324 0.6103 0.040 Uiso 1 1 calc R
H21B H 0.0950 0.6675 0.5685 0.040 Uiso 1 1 calc R
H21C H 0.0953 0.6841 0.6924 0.040 Uiso 1 1 calc R
C22 C 0.11617(12) 0.51937(14) 0.5786(2) 0.0467(7) Uani 1 1 d .
H22A H 0.0640 0.5079 0.5522 0.070 Uiso 1 1 calc R
H22B H 0.1441 0.4739 0.6054 0.070 Uiso 1 1 calc R
H22C H 0.1295 0.5404 0.5171 0.070 Uiso 1 1 calc R
C23 C 0.11359(13) 0.54318(13) 0.7757(3) 0.0435(7) Uani 1 1 d .
H23A H 0.1242 0.5793 0.8367 0.065 Uiso 1 1 calc R
H23B H 0.1423 0.4981 0.8024 0.065 Uiso 1 1 calc R
H23C H 0.0616 0.5308 0.7499 0.065 Uiso 1 1 calc R

loop_
_atom_site_aniso_label
_atom_site_aniso_U_11
_atom_site_aniso_U_22
_atom_site_aniso_U_33
_atom_site_aniso_U_23
_atom_site_aniso_U_13
_atom_site_aniso_U_12
Pd1 0.00880(11) 0.00965(11) 0.01514(12) 0.000 0.00456(8) 0.000
O1 0.0093(6) 0.0134(6) 0.0205(7) -0.0019(5) 0.0047(5) 0.0003(5)
N1 0.0131(8) 0.0118(7) 0.0151(8) 0.0005(6) 0.0041(6) 0.0001(6)
N2 0.0118(8) 0.0113(7) 0.0165(8) -0.0002(6) 0.0047(6) -0.0001(6)
C1 0.0148(10) 0.0183(9) 0.0104(9) 0.0024(7) 0.0027(7) 0.0050(7)
C2 0.0259(11) 0.0179(10) 0.0204(11) 0.0032(8) 0.0048(9) 0.0050(8)
C3 0.0414(14) 0.0248(11) 0.0252(12) 0.0069(9) 0.0114(10) 0.0185(9)
C4 0.0280(12) 0.0450(14) 0.0270(12) 0.0167(10) 0.0162(10) 0.0241(10)
C5 0.0155(11) 0.0445(13) 0.0253(12) 0.0126(10) 0.0072(9) 0.0054(9)
C6 0.0173(10) 0.0216(10) 0.0157(10) 0.0025(8) 0.0016(8) 0.0030(7)
C7 0.0101(9) 0.0117(9) 0.0146(9) -0.0036(7) 0.0015(7) 0.0007(7)
C8 0.0145(9) 0.0176(9) 0.0173(10) 0.0005(7) 0.0075(8) -0.0042(7)
C9 0.0170(10) 0.0144(9) 0.0164(10) 0.0034(7) 0.0054(8) -0.0015(7)
C10 0.0114(9) 0.0151(9) 0.0153(9) 0.0007(7) 0.0058(8) 0.0031(7)
C11 0.0142(10) 0.0156(9) 0.0203(10) -0.0004(7) 0.0085(8) -0.0024(7)
C12 0.0109(9) 0.0196(9) 0.0198(10) 0.0012(8) 0.0057(8) 0.0017(7)
C13 0.0124(9) 0.0185(9) 0.0204(10) 0.0009(8) 0.0065(8) 0.0051(7)
C14 0.0141(10) 0.0144(9) 0.0163(9) -0.0010(7) 0.0064(8) 0.0013(7)
C15 0.0102(9) 0.0150(9) 0.0142(9) -0.0021(7) 0.0047(7) -0.0009(7)
C16 0.0130(9) 0.0141(9) 0.0205(10) 0.0006(7) 0.0055(8) 0.0016(7)
C17 0.0224(11) 0.0146(9) 0.0253(11) -0.0034(8) 0.0088(9) 0.0004(8)
C18 0.0210(10) 0.0186(10) 0.0217(10) 0.0040(8) 0.0101(8) 0.0012(8)
C19 0.0196(10) 0.0157(10) 0.0307(12) 0.0035(8) 0.0089(9) 0.0031(7)
C20 0.0109(10) 0.0235(10) 0.0399(13) 0.0020(9) 0.0078(9) 0.0006(8)
C21 0.0126(10) 0.0312(12) 0.0352(12) 0.0064(9) 0.0062(9) 0.0033(8)
C22 0.0141(11) 0.0422(14) 0.0705(19) -0.0224(13) -0.0030(12) -0.0019(10)
C23 0.0195(12) 0.0405(14) 0.079(2) 0.0292(13) 0.0273(13) 0.0098(9)

loop_
_atom_type_symbol
_atom_type_description
_atom_type_scat_dispersion_real
_atom_type_scat_dispersion_imag
_atom_type_scat_source
C C 0.0033 0.0016 'International Tables Vol C Tables 4.2.6.8 and 6.1.1.4'
H H 0.0000 0.0000 'International Tables Vol C Tables 4.2.6.8 and 6.1.1.4'
N N 0.0061 0.0033 'International Tables Vol C Tables 4.2.6.8 and 6.1.1.4'
O O 0.0106 0.0060 'International Tables Vol C Tables 4.2.6.8 and 6.1.1.4'
Pd Pd -0.9988 1.0072 'International Tables Vol C Tables 4.2.6.8 and 6.1.1.4'

loop_
_geom_angle_atom_site_label_1
_geom_angle_atom_site_label_2
_geom_angle_atom_site_label_3
_geom_angle
_geom_angle_site_symmetry_1
_geom_angle_site_symmetry_3
C7 Pd1 C7 96.09(10) 2_656 .
C7 Pd1 O1 85.59(6) 2_656 2_656
C7 Pd1 O1 172.82(6) . 2_656
C7 Pd1 O1 172.81(6) 2_656 .
C7 Pd1 O1 85.59(6) . .
O1 Pd1 O1 93.60(7) 2_656 .
C15 O1 Pd1 113.03(10) . .
C7 N1 C9 110.22(15) . .
C7 N1 C1 125.83(15) . .
C9 N1 C1 123.90(15) . .
C7 N2 C8 110.49(14) . .
C7 N2 C10 123.92(15) . .
C8 N2 C10 125.56(15) . .
C6 C1 C2 120.21(18) . .
C6 C1 N1 120.71(16) . .
C2 C1 N1 119.08(17) . .
C3 C2 C1 119.4(2) . .
C3 C2 H2 120.3 . .
C1 C2 H2 120.3 . .
C4 C3 C2 120.5(2) . .
C4 C3 H3 119.8 . .
C2 C3 H3 119.8 . .
C5 C4 C3 120.02(19) . .
C5 C4 H4 120.0 . .
C3 C4 H4 120.0 . .
C4 C5 C6 120.2(2) . .
C4 C5 H5 119.9 . .
C6 C5 H5 119.9 . .
C1 C6 C5 119.59(19) . .
C1 C6 H6 120.2 . .
C5 C6 H6 120.2 . .
N2 C7 N1 105.15(15) . .
N2 C7 Pd1 122.57(12) . .
N1 C7 Pd1 132.10(13) . .
C9 C8 N2 106.89(16) . .
C9 C8 H8 126.6 . .
N2 C8 H8 126.6 . .
C8 C9 N1 107.21(16) . .
C8 C9 H9 126.4 . .
N1 C9 H9 126.4 . .
C11 C10 C15 123.29(16) . .
C11 C10 N2 118.10(15) . .
C15 C10 N2 118.61(16) . .
C10 C11 C12 120.70(17) . .
C10 C11 H11 119.7 . .
C12 C11 H11 119.7 . .
C11 C12 C13 116.79(17) . .
C11 C12 C20 119.06(16) . .
C13 C12 C20 124.10(16) . .
C12 C13 C14 124.12(17) . .
C12 C13 H13 117.9 . .
C14 C13 H13 117.9 . .
C13 C14 C15 118.73(16) . .
C13 C14 C16 121.61(15) . .
C15 C14 C16 119.63(15) . .
O1 C15 C10 122.09(15) . .
O1 C15 C14 121.56(15) . .
C10 C15 C14 116.35(16) . .
C19 C16 C14 112.18(15) . .
C19 C16 C18 106.90(16) . .
C14 C16 C18 109.77(15) . .
C19 C16 C17 107.87(15) . .
C14 C16 C17 110.46(15) . .
C18 C16 C17 109.57(15) . .
C16 C17 H17A 109.5 . .
C16 C17 H17B 109.5 . .
H17A C17 H17B 109.5 . .
C16 C17 H17C 109.5 . .
H17A C17 H17C 109.5 . .
H17B C17 H17C 109.5 . .
C16 C18 H18A 109.5 . .
C16 C18 H18B 109.5 . .
H18A C18 H18B 109.5 . .
C16 C18 H18C 109.5 . .
H18A C18 H18C 109.5 . .
H18B C18 H18C 109.5 . .
C16 C19 H19A 109.5 . .
C16 C19 H19B 109.5 . .
H19A C19 H19B 109.5 . .
C16 C19 H19C 109.5 . .
H19A C19 H19C 109.5 . .
H19B C19 H19C 109.5 . .
C23 C20 C21 108.26(18) . .
C23 C20 C12 109.48(18) . .
C21 C20 C12 112.83(16) . .
C23 C20 C22 109.5(2) . .
C21 C20 C22 107.84(19) . .
C12 C20 C22 108.87(17) . .
C20 C21 H21A 109.5 . .
C20 C21 H21B 109.5 . .
H21A C21 H21B 109.5 . .
C20 C21 H21C 109.5 . .
H21A C21 H21C 109.5 . .
H21B C21 H21C 109.5 . .
C20 C22 H22A 109.5 . .
C20 C22 H22B 109.5 . .
H22A C22 H22B 109.5 . .
C20 C22 H22C 109.5 . .
H22A C22 H22C 109.5 . .
H22B C22 H22C 109.5 . .
C20 C23 H23A 109.5 . .
C20 C23 H23B 109.5 . .
H23A C23 H23B 109.5 . .
C20 C23 H23C 109.5 . .
H23A C23 H23C 109.5 . .
H23B C23 H23C 109.5 . .

loop_
_geom_bond_atom_site_label_1
_geom_bond_atom_site_label_2
_geom_bond_distance
_geom_bond_site_symmetry_2
Pd1 C7 1.9461(18) 2_656
Pd1 C7 1.9462(18) .
Pd1 O1 2.0580(12) 2_656
Pd1 O1 2.0580(12) .
O1 C15 1.333(2) .
N1 C7 1.365(2) .
N1 C9 1.384(2) .
N1 C1 1.436(2) .
N2 C7 1.347(2) .
N2 C8 1.394(2) .
N2 C10 1.438(2) .
C1 C6 1.384(3) .
C1 C2 1.389(3) .
C2 C3 1.381(3) .
C2 H2 0.9300 .
C3 C4 1.380(3) .
C3 H3 0.9300 .
C4 C5 1.374(3) .
C4 H4 0.9300 .
C5 C6 1.389(3) .
C5 H5 0.9300 .
C6 H6 0.9300 .
C8 C9 1.339(3) .
C8 H8 0.9300 .
C9 H9 0.9300 .
C10 C11 1.381(3) .
C10 C15 1.414(2) .
C11 C12 1.391(3) .
C11 H11 0.9300 .
C12 C13 1.396(3) .
C12 C20 1.535(3) .
C13 C14 1.398(3) .
C13 H13 0.9300 .
C14 C15 1.427(2) .
C14 C16 1.536(2) .
C16 C19 1.534(2) .
C16 C18 1.537(3) .
C16 C17 1.537(3) .
C17 H17A 0.9600 .
C17 H17B 0.9600 .
C17 H17C 0.9600 .
C18 H18A 0.9600 .
C18 H18B 0.9600 .
C18 H18C 0.9600 .
C19 H19A 0.9600 .
C19 H19B 0.9600 .
C19 H19C 0.9600 .
C20 C23 1.529(3) .
C20 C21 1.530(3) .
C20 C22 1.539(3) .
C21 H21A 0.9600 .
C21 H21B 0.9600 .
C21 H21C 0.9600 .
C22 H22A 0.9600 .
C22 H22B 0.9600 .
C22 H22C 0.9600 .
C23 H23A 0.9600 .
C23 H23B 0.9600 .
C23 H23C 0.9600 .

loop_
_geom_torsion_atom_site_label_1
_geom_torsion_atom_site_label_2
_geom_torsion_atom_site_label_3
_geom_torsion_atom_site_label_4
_geom_torsion
_geom_torsion_site_symmetry_1
C7 Pd1 O1 C15 45.4(5) 2_656
C7 Pd1 O1 C15 -58.45(12) .
O1 Pd1 O1 C15 128.71(13) 2_656
C7 N1 C1 C6 41.1(3) .
C9 N1 C1 C6 -141.70(18) .
C7 N1 C1 C2 -138.61(19) .
C9 N1 C1 C2 38.6(3) .
C6 C1 C2 C3 -0.2(3) .
N1 C1 C2 C3 179.55(18) .
C1 C2 C3 C4 -1.1(3) .
C2 C3 C4 C5 1.5(3) .
C3 C4 C5 C6 -0.6(3) .
C2 C1 C6 C5 1.1(3) .
N1 C1 C6 C5 -178.66(17) .
C4 C5 C6 C1 -0.7(3) .
C8 N2 C7 N1 -2.01(19) .
C10 N2 C7 N1 179.85(15) .
C8 N2 C7 Pd1 -177.67(12) .
C10 N2 C7 Pd1 4.2(2) .
C9 N1 C7 N2 1.69(19) .
C1 N1 C7 N2 179.20(15) .
C9 N1 C7 Pd1 176.75(14) .
C1 N1 C7 Pd1 -5.7(3) .
C7 Pd1 C7 N2 -139.81(17) 2_656
O1 Pd1 C7 N2 117.0(4) 2_656
O1 Pd1 C7 N2 33.17(14) .
C7 Pd1 C7 N1 45.85(14) 2_656
O1 Pd1 C7 N1 -57.3(6) 2_656
O1 Pd1 C7 N1 -141.17(17) .
C7 N2 C8 C9 1.6(2) .
C10 N2 C8 C9 179.72(16) .
N2 C8 C9 N1 -0.5(2) .
C7 N1 C9 C8 -0.7(2) .
C1 N1 C9 C8 -178.30(16) .
C7 N2 C10 C11 146.44(18) .
C8 N2 C10 C11 -31.4(3) .
C7 N2 C10 C15 -33.1(3) .
C8 N2 C10 C15 149.03(17) .
C15 C10 C11 C12 -2.0(3) .
N2 C10 C11 C12 178.49(17) .
C10 C11 C12 C13 0.3(3) .
C10 C11 C12 C20 177.68(18) .
C11 C12 C13 C14 1.0(3) .
C20 C12 C13 C14 -176.22(19) .
C12 C13 C14 C15 -0.7(3) .
C12 C13 C14 C16 177.32(18) .
Pd1 O1 C15 C10 49.7(2) .
Pd1 O1 C15 C14 -131.16(15) .
C11 C10 C15 O1 -178.60(17) .
N2 C10 C15 O1 0.9(3) .
C11 C10 C15 C14 2.2(3) .
N2 C10 C15 C14 -178.27(16) .
C13 C14 C15 O1 179.93(17) .
C16 C14 C15 O1 1.9(3) .
C13 C14 C15 C10 -0.9(3) .
C16 C14 C15 C10 -178.91(16) .
C13 C14 C16 C19 0.0(3) .
C15 C14 C16 C19 177.98(17) .
C13 C14 C16 C18 -118.71(19) .
C15 C14 C16 C18 59.3(2) .
C13 C14 C16 C17 120.37(19) .
C15 C14 C16 C17 -61.6(2) .
C11 C12 C20 C23 57.9(2) .
C13 C12 C20 C23 -125.0(2) .
C11 C12 C20 C21 178.53(18) .
C13 C12 C20 C21 -4.3(3) .
C11 C12 C20 C22 -61.8(3) .
C13 C12 C20 C22 115.4(2) .
